data_6000473
loop_
_publ_author_name
'Harrison, W. T. A.'

_publ_section_title
;
 [H3N(CH2)(3)NH3].Be3(HPO4)(4), a three-dimensional framework
 beryllophosphate containing tetrahedral 10-rings and 12-rings
;
_journal_name_full
;
 International Journal of Inorganic Materials
;
_journal_page_first 17
_journal_page_last 22
_journal_paper_doi 10.1016/S1466-6049(00)00101-X
_journal_volume 3
_journal_year 2001
_chemical_formula_sum 'C3 H16 Be3 N2 O16 P4'
_space_group_name_H-M_alt 'P 1 21/n 1'
_cell_angle_alpha 90.000
_cell_angle_beta 91.807
_cell_angle_gamma 90.000
_cell_length_a 7.4219
_cell_length_b 31.5289
_cell_length_c 13.6682
_cell_volume 3196.83
_cod_database_code 6000473

loop_
_atom_site_label
_atom_site_fract_x
_atom_site_fract_y
_atom_site_fract_z
? ? ? ?
